data_4321849
loop_
_publ_author_name
'William J. Evans'
'Mohammad A. Ansari'
'Joseph W. Ziller'

_publ_section_title
;
 Synthesis of Zirconium Aryloxide Complexes Containing Pendent Vinyl
 Groups
;
_journal_name_full 'Inorganic Chemistry'
_journal_page_first 1160
_journal_page_last 1164
_journal_paper_doi 10.1021/ic981201v
_journal_volume 38
_journal_year 1999
_chemical_formula_sum 'C75 H109 N O13 Zr2'
_chemical_formula_weight 1415.07
_chemical_name_systematic
; 
 ? 
;
_space_group_IT_number 2
_symmetry_cell_setting triclinic
_symmetry_space_group_name_Hall '-P 1'
_symmetry_space_group_name_H-M 'P -1'
_atom_sites_solution_hydrogens geom
_atom_sites_solution_primary direct
_atom_sites_solution_secondary difmap
_audit_creation_method SHELXTL
_cell_angle_alpha 99.75(3)
_cell_angle_beta 104.01(3)
_cell_angle_gamma 91.60(3)
_cell_formula_units_Z 2
_cell_length_a 12.222(2)
_cell_length_b 14.161(3)
_cell_length_c 22.540(5)
_cell_measurement_reflns_used 16
_cell_measurement_temperature 158
_cell_measurement_theta_max 9.99
_cell_measurement_theta_min 3.44
_cell_volume 3720.7(14)
_computing_cell_refinement 'Siemens XSCANS'
_computing_data_collection 'Siemens XSCANS'
_computing_data_reduction CARESS
_computing_molecular_graphics 'Siemens SHELXTL'
_computing_publication_material 'Siemens SHELXTL'
_computing_structure_refinement 'Siemens SHELXTL'
_computing_structure_solution 'Siemens SHELXTL'
_diffrn_ambient_temperature 158
_diffrn_measurement_device 'Siemens P4'
_diffrn_measurement_method '2\q/\w scans'
_diffrn_radiation_monochromator graphite
_diffrn_radiation_source 'sealed tube'
_diffrn_radiation_type MoK\a
_diffrn_radiation_wavelength 0.71073
_diffrn_reflns_av_R_equivalents 0.0304
_diffrn_reflns_av_sigmaI/netI 0.0568
_diffrn_reflns_limit_h_max 11
_diffrn_reflns_limit_h_min 0
_diffrn_reflns_limit_k_max 13
_diffrn_reflns_limit_k_min -13
_diffrn_reflns_limit_l_max 21
_diffrn_reflns_limit_l_min -21
_diffrn_reflns_number 7309
_diffrn_reflns_theta_max 20.00
_diffrn_reflns_theta_min 2.16
_diffrn_standards_interval_count 99
_diffrn_standards_number 1
_exptl_absorpt_coefficient_mu 0.339
_exptl_absorpt_correction_type none
_exptl_crystal_colour Colorless
_exptl_crystal_density_diffrn 1.263
_exptl_crystal_density_method none
_exptl_crystal_description Needle
_exptl_crystal_F_000 1500
_exptl_crystal_size_max 0.53
_exptl_crystal_size_mid 0.17
_exptl_crystal_size_min 0.10
_refine_diff_density_max 1.082
_refine_diff_density_min -0.512
_refine_diff_density_rms 0.084
_refine_ls_extinction_method none
_refine_ls_goodness_of_fit_all 1.013
_refine_ls_goodness_of_fit_obs 1.048
_refine_ls_matrix_type full
_refine_ls_number_parameters 703
_refine_ls_number_reflns 6915
_refine_ls_number_restraints 0
_refine_ls_restrained_S_all 1.013
_refine_ls_restrained_S_obs 1.048
_refine_ls_R_factor_all 0.0951
_refine_ls_R_factor_obs 0.0660
_refine_ls_shift/esd_max -0.003
_refine_ls_shift/esd_mean 0.000
_refine_ls_structure_factor_coef Fsqd
_refine_ls_weighting_details 'w=1/[\s^2^(Fo^2^)+(0.0909P)^2^+19.8355P] where P=(Fo^2^+2Fc^2^)/3'
_refine_ls_weighting_scheme calc
_refine_ls_wR_factor_all 0.1859
_refine_ls_wR_factor_obs 0.1614
_reflns_number_observed 5041
_reflns_number_total 6915
_reflns_observed_criterion >2sigma(I)
_cod_data_source_file ic981201v_2.cif
_cod_data_source_block maa26
_cod_depositor_comments
;
The following automatic conversions were performed:

'_refine_ls_weighting_scheme' value 'calc
w=1/[\s^2^(Fo^2^)+(0.0909P)^2^+19.8355P] where P=(Fo^2^+2Fc^2^)/3'
was changed to 'calc'. New tag '_refine_ls_weighting_details' was
created. The value of the new tag was set to
'w=1/[\s^2^(Fo^2^)+(0.0909P)^2^+19.8355P] where P=(Fo^2^+2Fc^2^)/3'.

Automatic conversion script
Id: cif_fix_values 3143 2015-03-26 13:38:13Z robertas 
;
_cod_original_cell_volume 3720.7(13)
_cod_database_code 4321849

loop_
_symmetry_equiv_pos_as_xyz
'x, y, z'
'-x, -y, -z'

loop_
_atom_site_aniso_label
_atom_site_aniso_U_11
_atom_site_aniso_U_22
_atom_site_aniso_U_33
_atom_site_aniso_U_23
_atom_site_aniso_U_13
_atom_site_aniso_U_12
Zr1 0.0308(6) 0.0401(6) 0.0341(6) 0.0088(4) 0.0046(4) 0.0001(4)
Zr2 0.0278(5) 0.0287(5) 0.0345(6) 0.0055(4) 0.0056(4) 0.0032(4)
O1 0.046(4) 0.056(4) 0.040(4) 0.006(3) 0.010(3) -0.004(3)
O2 0.040(4) 0.051(5) 0.045(4) 0.020(3) -0.001(3) 0.000(3)
O9 0.036(4) 0.033(4) 0.041(4) 0.008(3) 0.006(3) 0.002(3)
O3 0.031(4) 0.051(4) 0.036(4) 0.010(3) -0.005(3) 0.001(3)
O7 0.037(4) 0.042(4) 0.038(4) 0.015(3) 0.014(3) 0.008(3)
O8 0.039(4) 0.032(4) 0.045(4) 0.008(3) 0.006(3) 0.006(3)
O4 0.031(3) 0.027(3) 0.040(4) 0.002(3) 0.007(3) 0.000(3)
O6 0.022(3) 0.032(3) 0.040(4) 0.004(3) 0.009(3) 0.004(3)
O5 0.036(3) 0.024(3) 0.042(4) 0.003(3) 0.008(3) 0.007(3)
C1 0.023(5) 0.084(9) 0.039(7) -0.003(7) 0.006(5) 0.002(6)
C2 0.038(6) 0.088(10) 0.043(7) -0.005(7) 0.002(6) 0.002(6)
C3 0.037(6) 0.090(9) 0.059(8) -0.019(7) 0.008(6) 0.006(6)
C4 0.036(7) 0.143(14) 0.053(8) -0.002(10) 0.011(6) -0.004(8)
C5 0.049(7) 0.120(12) 0.043(8) 0.012(8) 0.005(6) -0.016(8)
C6 0.033(6) 0.103(10) 0.037(7) 0.015(7) 0.006(5) -0.015(6)
C7 0.065(8) 0.074(8) 0.065(8) -0.013(7) 0.014(6) 0.006(6)
C8 0.077(8) 0.087(10) 0.064(8) 0.033(7) 0.016(7) -0.004(7)
C9 0.056(7) 0.036(6) 0.037(6) 0.019(5) 0.011(5) 0.012(6)
C10 0.057(7) 0.053(7) 0.054(7) 0.021(6) 0.008(6) 0.004(6)
C11 0.069(8) 0.064(8) 0.065(8) 0.034(7) 0.012(6) 0.002(7)
C12 0.091(9) 0.045(7) 0.077(9) 0.027(7) 0.027(8) 0.010(7)
C13 0.068(8) 0.042(7) 0.060(7) 0.013(6) 0.020(6) -0.001(6)
C14 0.047(7) 0.043(7) 0.051(7) 0.004(6) 0.011(6) 0.001(6)
C15 0.053(7) 0.104(10) 0.074(8) 0.046(8) -0.008(6) 0.001(7)
C16 0.054(7) 0.054(7) 0.079(8) 0.013(6) 0.006(6) -0.001(6)
C17 0.038(7) 0.049(6) 0.045(7) 0.016(5) -0.001(6) 0.000(5)
C18 0.034(6) 0.062(7) 0.044(7) 0.011(6) 0.000(6) -0.001(5)
C19 0.044(7) 0.079(8) 0.045(7) 0.002(6) -0.006(6) 0.007(6)
C20 0.050(8) 0.078(9) 0.063(9) 0.011(7) -0.020(7) -0.001(6)
C21 0.033(7) 0.070(8) 0.066(8) 0.014(7) 0.002(6) 0.003(5)
C22 0.037(7) 0.049(6) 0.053(7) 0.018(5) 0.003(6) 0.004(5)
C23 0.061(7) 0.083(8) 0.038(6) 0.011(6) 0.011(5) 0.008(6)
C24 0.055(7) 0.070(8) 0.063(8) 0.013(6) 0.021(6) 0.014(6)
C25 0.031(6) 0.041(6) 0.050(6) 0.004(5) 0.004(5) -0.009(5)
C26 0.042(7) 0.075(8) 0.057(8) 0.004(7) 0.007(6) -0.018(6)
C27 0.066(9) 0.088(10) 0.091(11) -0.008(8) 0.024(8) -0.015(7)
C28 0.042(6) 0.037(6) 0.048(6) 0.008(5) 0.003(5) 0.008(5)
C31 0.026(5) 0.041(6) 0.049(6) 0.006(5) 0.004(5) 0.006(5)
C32 0.032(6) 0.058(7) 0.063(7) 0.020(6) 0.016(6) 0.010(5)
C33 0.050(8) 0.079(8) 0.072(8) 0.005(7) 0.027(6) 0.001(6)
C34 0.030(6) 0.031(5) 0.041(6) 0.003(5) 0.009(5) -0.004(5)
C35 0.045(6) 0.038(6) 0.046(6) 0.006(5) 0.014(5) -0.003(5)
C36 0.047(7) 0.061(7) 0.067(8) 0.027(6) 0.024(6) 0.007(6)
C37 0.054(8) 0.069(8) 0.071(8) 0.014(7) 0.037(6) -0.011(6)
C38 0.033(6) 0.066(8) 0.066(7) 0.012(6) 0.016(6) 0.002(6)
C39 0.040(6) 0.042(6) 0.043(6) 0.009(5) 0.002(5) 0.002(5)
C40 0.056(7) 0.059(7) 0.070(8) 0.033(6) 0.027(6) 0.016(6)
C41 0.037(6) 0.077(8) 0.069(8) 0.016(6) 0.018(5) 0.018(6)
C42 0.027(6) 0.032(6) 0.064(7) 0.021(6) 0.017(5) 0.006(5)
C43 0.029(6) 0.055(7) 0.056(7) 0.020(6) 0.008(6) 0.002(5)
C44 0.040(7) 0.069(9) 0.084(9) 0.029(8) 0.004(6) 0.001(6)
C45 0.047(7) 0.063(9) 0.092(10) 0.029(8) 0.002(7) 0.025(6)
C46 0.072(8) 0.034(6) 0.098(10) 0.022(6) 0.032(8) 0.027(6)
C47 0.047(6) 0.035(7) 0.055(7) 0.017(6) 0.016(5) 0.008(5)
C48 0.074(8) 0.062(8) 0.071(8) 0.008(7) -0.024(7) -0.012(6)
C49 0.081(8) 0.031(6) 0.052(7) -0.003(5) 0.018(6) 0.011(5)
C50 0.042(6) 0.031(6) 0.029(6) 0.004(5) 0.000(5) 0.015(5)
C51 0.045(6) 0.033(6) 0.047(7) 0.005(6) -0.009(5) 0.001(5)
C52 0.056(7) 0.048(7) 0.057(8) -0.003(6) -0.007(7) 0.006(6)
C53 0.077(9) 0.065(8) 0.059(9) -0.026(7) -0.005(8) 0.008(8)
C54 0.073(9) 0.080(9) 0.048(8) 0.001(7) 0.021(6) 0.035(8)
C55 0.050(7) 0.052(7) 0.041(7) 0.004(6) 0.012(6) 0.022(6)
C56 0.053(7) 0.061(7) 0.056(7) 0.009(6) 0.005(6) -0.014(6)
C57 0.056(7) 0.086(8) 0.056(7) 0.005(6) 0.026(6) 0.013(7)

loop_
_atom_site_label
_atom_site_type_symbol
_atom_site_fract_x
_atom_site_fract_y
_atom_site_fract_z
_atom_site_U_iso_or_equiv
_atom_site_thermal_displace_type
_atom_site_occupancy
_atom_site_calc_flag
_atom_site_refinement_flags
_atom_site_disorder_group
Zr1 Zr 0.08451(7) 0.31325(6) 0.18380(4) 0.0354(3) Uani 1 d . .
Zr2 Zr 0.14234(7) 0.25000(6) 0.31775(4) 0.0307(3) Uani 1 d . .
O1 O 0.1733(5) 0.2643(4) 0.1244(3) 0.048(2) Uani 1 d . .
O2 O 0.0992(5) 0.4510(4) 0.1791(3) 0.046(2) Uani 1 d . .
O9 O 0.2013(5) 0.3490(4) 0.3922(3) 0.0372(15) Uani 1 d . .
O3 O -0.0684(5) 0.2825(4) 0.1283(3) 0.042(2) Uani 1 d . .
O7 O 0.0235(5) 0.1896(4) 0.3479(3) 0.0373(15) Uani 1 d . .
O8 O 0.2582(5) 0.1563(4) 0.3355(3) 0.039(2) Uani 1 d . .
O4 O 0.0602(4) 0.1831(4) 0.2215(2) 0.0335(14) Uani 1 d . .
O6 O 0.2364(4) 0.3049(4) 0.2578(2) 0.0314(14) Uani 1 d . .
O5 O 0.0422(4) 0.3563(4) 0.2733(3) 0.0344(14) Uani 1 d . .
C1 C 0.2270(7) 0.2405(9) 0.0778(5) 0.051(3) Uani 1 d . .
C2 C 0.2537(8) 0.1472(9) 0.0642(5) 0.060(3) Uani 1 d . .
C3 C 0.3056(8) 0.1232(9) 0.0160(6) 0.066(3) Uani 1 d . .
H3A H 0.3274(8) 0.0596(9) 0.0067(6) 0.080 Uiso 1 calc R .
C4 C 0.3265(9) 0.1897(13) -0.0186(6) 0.080(4) Uani 1 d . .
H4A H 0.3593(9) 0.1718(13) -0.0526(6) 0.096 Uiso 1 calc R .
C5 C 0.2988(9) 0.2824(11) -0.0031(5) 0.073(4) Uani 1 d . .
H5A H 0.3148(9) 0.3287(11) -0.0264(5) 0.087 Uiso 1 calc R .
C6 C 0.2490(8) 0.3105(9) 0.0446(5) 0.058(3) Uani 1 d . .
C7 C 0.2246(9) 0.0723(8) 0.0989(5) 0.071(3) Uani 1 d . .
H7A H 0.2502(9) 0.0105(8) 0.0827(5) 0.107 Uiso 1 calc R .
H7B H 0.1426(9) 0.0662(8) 0.0935(5) 0.107 Uiso 1 calc R .
H7C H 0.2621(9) 0.0914(8) 0.1432(5) 0.107 Uiso 1 calc R .
C8 C 0.2184(10) 0.4114(9) 0.0616(5) 0.074(3) Uani 1 d . .
H8A H 0.1839(10) 0.4161(9) 0.0969(5) 0.111 Uiso 1 calc R .
H8B H 0.1645(10) 0.4289(9) 0.0259(5) 0.111 Uiso 1 calc R .
H8C H 0.2867(10) 0.4552(9) 0.0730(5) 0.111 Uiso 1 calc R .
C9 C 0.1043(8) 0.5411(7) 0.1666(4) 0.042(2) Uani 1 d . .
C10 C 0.0139(9) 0.5688(8) 0.1223(5) 0.054(3) Uani 1 d . .
C11 C 0.0210(10) 0.6581(8) 0.1084(5) 0.065(3) Uani 1 d . .
H11A H -0.0378(10) 0.6764(8) 0.0773(5) 0.077 Uiso 1 calc R .
C12 C 0.1131(11) 0.7234(8) 0.1389(6) 0.068(3) Uani 1 d . .
H12A H 0.1159(11) 0.7862(8) 0.1295(6) 0.081 Uiso 1 calc R .
C13 C 0.1994(9) 0.6959(7) 0.1825(5) 0.056(3) Uani 1 d . .
H13A H 0.2622(9) 0.7404(7) 0.2030(5) 0.067 Uiso 1 calc R .
C14 C 0.1972(8) 0.6050(7) 0.1973(5) 0.048(3) Uani 1 d . .
C15 C -0.0860(9) 0.4981(9) 0.0895(5) 0.078(4) Uani 1 d . .
H15A H -0.0762(9) 0.4380(9) 0.1057(5) 0.117 Uiso 1 calc R .
H15B H -0.0911(9) 0.4852(9) 0.0448(5) 0.117 Uiso 1 calc R .
H15C H -0.1556(9) 0.5252(9) 0.0967(5) 0.117 Uiso 1 calc R .
C16 C 0.2914(9) 0.5751(7) 0.2454(5) 0.064(3) Uani 1 d . .
H16A H 0.2745(9) 0.5087(7) 0.2492(5) 0.097 Uiso 1 calc R .
H16B H 0.2989(9) 0.6175(7) 0.2855(5) 0.097 Uiso 1 calc R .
H16C H 0.3624(9) 0.5796(7) 0.2327(5) 0.097 Uiso 1 calc R .
C17 C -0.1666(8) 0.2511(7) 0.0857(5) 0.045(3) Uani 1 d . .
C18 C -0.1650(8) 0.2053(7) 0.0260(5) 0.048(3) Uani 1 d . .
C19 C -0.2663(9) 0.1732(8) -0.0160(5) 0.060(3) Uani 1 d . .
H19A H -0.2664(9) 0.1430(8) -0.0570(5) 0.072 Uiso 1 calc R .
C20 C -0.3682(10) 0.1840(8) 0.0001(6) 0.070(3) Uani 1 d . .
H20A H -0.4369(10) 0.1582(8) -0.0289(6) 0.084 Uiso 1 calc R .
C21 C -0.3697(8) 0.2322(8) 0.0584(5) 0.058(3) Uani 1 d . .
H21A H -0.4400(8) 0.2413(8) 0.0688(5) 0.069 Uiso 1 calc R .
C22 C -0.2692(8) 0.2678(7) 0.1025(5) 0.047(3) Uani 1 d . .
C23 C -0.0543(8) 0.1891(8) 0.0100(5) 0.061(3) Uani 1 d . .
H23A H 0.0076(8) 0.2170(8) 0.0458(5) 0.091 Uiso 1 calc R .
H23B H -0.0510(8) 0.2197(8) -0.0255(5) 0.091 Uiso 1 calc R .
H23C H -0.0471(8) 0.1199(8) -0.0009(5) 0.091 Uiso 1 calc R .
C24 C -0.2688(9) 0.3196(8) 0.1654(5) 0.062(3) Uani 1 d . .
H24A H -0.1907(9) 0.3386(8) 0.1892(5) 0.092 Uiso 1 calc R .
H24B H -0.3043(9) 0.2773(8) 0.1868(5) 0.092 Uiso 1 calc R .
H24C H -0.3113(9) 0.3769(8) 0.1619(5) 0.092 Uiso 1 calc R .
C25 C -0.0387(7) 0.1175(6) 0.2041(4) 0.042(2) Uani 1 d . .
H25A H -0.1062(7) 0.1525(6) 0.1897(4) 0.051 Uiso 1 calc R .
H25B H -0.0475(7) 0.0916(6) 0.2409(4) 0.051 Uiso 1 calc R .
C26 C -0.0323(9) 0.0372(8) 0.1543(5) 0.060(3) Uani 1 d . .
H26A H 0.0344(9) 0.0036(8) 0.1622(5) 0.072 Uiso 1 calc R .
C27 C -0.1007(11) 0.0069(9) 0.1040(6) 0.084(4) Uani 1 d . .
H27A H -0.1694(11) 0.0368(9) 0.0928(6) 0.101 Uiso 1 calc R .
H27B H -0.0844(11) -0.0463(9) 0.0764(6) 0.101 Uiso 1 calc R .
C28 C 0.0367(7) 0.4521(6) 0.3056(4) 0.044(2) Uani 1 d . .
H28A H 0.0934(7) 0.4957(6) 0.2970(4) 0.052 Uiso 1 calc R 1
H28B H 0.0561(7) 0.4526(6) 0.3510(4) 0.052 Uiso 1 calc R 1
C29 C -0.0767(19) 0.4883(16) 0.2869(11) 0.056(7) Uiso 0.55 d P 1
H29A H -0.1084(19) 0.4609(16) 0.2445(11) 0.067 Uiso 0.55 calc PR 1
C30 C -0.1379(16) 0.5340(14) 0.3027(9) 0.074(5) Uiso 0.65 d P 1
H30A H -0.1209(16) 0.5679(14) 0.3444(9) 0.089 Uiso 0.65 calc PR 1
H30B H -0.2083(16) 0.5400(14) 0.2748(9) 0.089 Uiso 0.65 calc PR 1
C29B C -0.0550(20) 0.5054(18) 0.2697(12) 0.041(7) Uiso 0.45 d P 2
H29B H -0.0779(20) 0.4695(18) 0.2286(12) 0.049 Uiso 0.45 calc PR 2
C30B C -0.1052(30) 0.5665(26) 0.2710(18) 0.077(10) Uiso 0.35 d P 2
H30C H -0.0952(30) 0.6119(26) 0.3085(18) 0.093 Uiso 0.35 calc PR 2
H30D H -0.1596(30) 0.5752(26) 0.2347(18) 0.093 Uiso 0.35 calc PR 2
C31 C 0.3434(7) 0.2710(6) 0.2512(4) 0.040(2) Uani 1 d . .
H31A H 0.3297(7) 0.2106(6) 0.2203(4) 0.048 Uiso 1 calc R .
H31B H 0.3862(7) 0.2565(6) 0.2915(4) 0.048 Uiso 1 calc R .
C32 C 0.4122(8) 0.3402(7) 0.2315(5) 0.049(3) Uani 1 d . .
H32A H 0.3812(8) 0.3585(7) 0.1925(5) 0.059 Uiso 1 calc R .
C33 C 0.5122(9) 0.3790(8) 0.2627(5) 0.066(3) Uani 1 d . .
H33A H 0.5465(9) 0.3628(8) 0.3018(5) 0.079 Uiso 1 calc R .
H33B H 0.5508(9) 0.4234(8) 0.2462(5) 0.079 Uiso 1 calc R .
C34 C -0.0524(7) 0.1457(6) 0.3707(4) 0.034(2) Uani 1 d . .
C35 C -0.0176(8) 0.0719(7) 0.4039(4) 0.043(2) Uani 1 d . .
C36 C -0.0952(9) 0.0273(7) 0.4276(5) 0.055(3) Uani 1 d . .
H36A H -0.0726(9) -0.0219(7) 0.4509(5) 0.066 Uiso 1 calc R .
C37 C -0.2056(9) 0.0536(8) 0.4178(5) 0.061(3) Uani 1 d . .
H37A H -0.2590(9) 0.0214(8) 0.4333(5) 0.073 Uiso 1 calc R .
C38 C -0.2374(8) 0.1266(8) 0.3854(5) 0.054(3) Uani 1 d . .
H38A H -0.3132(8) 0.1442(8) 0.3788(5) 0.065 Uiso 1 calc R .
C39 C -0.1640(8) 0.1740(7) 0.3625(4) 0.043(2) Uani 1 d . .
C40 C 0.1036(8) 0.0448(7) 0.4147(5) 0.057(3) Uani 1 d . .
H40A H 0.1452(8) 0.0841(7) 0.3944(5) 0.086 Uiso 1 calc R .
H40B H 0.1050(8) -0.0232(7) 0.3972(5) 0.086 Uiso 1 calc R .
H40C H 0.1390(8) 0.0561(7) 0.4594(5) 0.086 Uiso 1 calc R .
C41 C -0.1954(8) 0.2539(8) 0.3271(5) 0.060(3) Uani 1 d . .
H41A H -0.1292(8) 0.2776(8) 0.3151(5) 0.090 Uiso 1 calc R .
H41B H -0.2217(8) 0.3064(8) 0.3533(5) 0.090 Uiso 1 calc R .
H41C H -0.2559(8) 0.2300(8) 0.2896(5) 0.090 Uiso 1 calc R .
C42 C 0.3308(7) 0.0899(6) 0.3534(5) 0.038(2) Uani 1 d . .
C43 C 0.4160(8) 0.1146(7) 0.4074(5) 0.046(3) Uani 1 d . .
C44 C 0.4869(9) 0.0427(9) 0.4256(6) 0.065(3) Uani 1 d . .
H44A H 0.5460(9) 0.0576(9) 0.4627(6) 0.078 Uiso 1 calc R .
C45 C 0.4729(9) -0.0479(9) 0.3915(6) 0.068(3) Uani 1 d . .
H45A H 0.5208(9) -0.0958(9) 0.4050(6) 0.081 Uiso 1 calc R .
C46 C 0.3886(10) -0.0696(7) 0.3370(6) 0.064(3) Uani 1 d . .
H46A H 0.3804(10) -0.1324(7) 0.3128(6) 0.077 Uiso 1 calc R .
C47 C 0.3159(8) -0.0025(7) 0.3169(5) 0.044(3) Uani 1 d . .
C48 C 0.4314(10) 0.2143(8) 0.4445(5) 0.077(4) Uani 1 d . .
H48A H 0.4954(10) 0.2186(8) 0.4810(5) 0.116 Uiso 1 calc R .
H48B H 0.3626(10) 0.2295(8) 0.4582(5) 0.116 Uiso 1 calc R .
H48C H 0.4461(10) 0.2600(8) 0.4188(5) 0.116 Uiso 1 calc R .
C49 C 0.2224(9) -0.0230(7) 0.2586(5) 0.056(3) Uani 1 d . .
H49A H 0.1818(9) 0.0350(7) 0.2535(5) 0.083 Uiso 1 calc R .
H49B H 0.1700(9) -0.0748(7) 0.2614(5) 0.083 Uiso 1 calc R .
H49C H 0.2542(9) -0.0426(7) 0.2229(5) 0.083 Uiso 1 calc R .
C50 C 0.2336(8) 0.4236(6) 0.4409(4) 0.035(2) Uani 1 d . .
C51 C 0.3277(8) 0.4862(7) 0.4437(5) 0.046(3) Uani 1 d . .
C52 C 0.3589(9) 0.5594(7) 0.4940(5) 0.059(3) Uani 1 d . .
H52A H 0.4236(9) 0.6011(7) 0.4981(5) 0.070 Uiso 1 calc R .
C53 C 0.3000(11) 0.5736(9) 0.5379(6) 0.075(4) Uani 1 d . .
H53A H 0.3233(11) 0.6258(9) 0.5718(6) 0.090 Uiso 1 calc R .
C54 C 0.2078(11) 0.5147(9) 0.5347(5) 0.067(3) Uani 1 d . .
H54A H 0.1679(11) 0.5260(9) 0.5662(5) 0.080 Uiso 1 calc R .
C55 C 0.1718(8) 0.4375(7) 0.4850(5) 0.048(3) Uani 1 d . .
C56 C 0.3891(8) 0.4694(7) 0.3935(5) 0.059(3) Uani 1 d . .
H56A H 0.3525(8) 0.4136(7) 0.3623(5) 0.088 Uiso 1 calc R .
H56B H 0.4678(8) 0.4575(7) 0.4114(5) 0.088 Uiso 1 calc R .
H56C H 0.3873(8) 0.5262(7) 0.3739(5) 0.088 Uiso 1 calc R .
C57 C 0.0713(9) 0.3716(8) 0.4800(5) 0.065(3) Uani 1 d . .
H57A H 0.0383(9) 0.3923(8) 0.5152(5) 0.097 Uiso 1 calc R .
H57B H 0.0946(9) 0.3060(8) 0.4805(5) 0.097 Uiso 1 calc R .
H57C H 0.0151(9) 0.3733(8) 0.4410(5) 0.097 Uiso 1 calc R .
O10 O -0.4055(7) -0.0711(6) 0.1668(4) 0.097(3) Uiso 1 d . .
C58 C -0.3966(14) 0.0159(11) 0.1449(8) 0.123(5) Uiso 1 d . .
H58A H -0.4402(14) 0.0081(11) 0.1010(8) 0.148 Uiso 1 calc R .
H58B H -0.3165(14) 0.0331(11) 0.1470(8) 0.148 Uiso 1 calc R .
C59 C -0.4401(13) 0.0917(11) 0.1825(7) 0.111(5) Uiso 1 d . .
H59A H -0.5047(13) 0.1187(11) 0.1565(7) 0.134 Uiso 1 calc R .
H59B H -0.3806(13) 0.1440(11) 0.2025(7) 0.134 Uiso 1 calc R .
C60 C -0.4769(11) 0.0473(9) 0.2301(6) 0.086(4) Uiso 1 d . .
H60A H -0.4224(11) 0.0661(9) 0.2712(6) 0.104 Uiso 1 calc R .
H60B H -0.5524(11) 0.0672(9) 0.2337(6) 0.104 Uiso 1 calc R .
C61 C -0.4809(12) -0.0560(10) 0.2080(6) 0.096(4) Uiso 1 d . .
H61A H -0.4559(12) -0.0897(10) 0.2435(6) 0.115 Uiso 1 calc R .
H61B H -0.5589(12) -0.0810(10) 0.1853(6) 0.115 Uiso 1 calc R .
O11 O 0.0381(7) 0.7823(6) 0.3617(4) 0.092(3) Uiso 1 d . .
C62 C 0.1344(11) 0.7603(10) 0.3386(7) 0.098(4) Uiso 1 d . .
H62A H 0.1597(11) 0.8162(10) 0.3230(7) 0.118 Uiso 1 calc R .
H62B H 0.1140(11) 0.7053(10) 0.3035(7) 0.118 Uiso 1 calc R .
C63 C 0.2265(16) 0.7364(13) 0.3873(9) 0.142(6) Uiso 1 d . .
H63A H 0.2308(16) 0.6660(13) 0.3827(9) 0.170 Uiso 1 calc R .
H63B H 0.2997(16) 0.7657(13) 0.3853(9) 0.170 Uiso 1 calc R .
C64 C 0.2028(19) 0.7716(17) 0.4403(11) 0.184(9) Uiso 1 d . .
H64A H 0.2325(19) 0.8395(17) 0.4552(11) 0.221 Uiso 1 calc R .
H64B H 0.2339(19) 0.7336(17) 0.4727(11) 0.221 Uiso 1 calc R .
C65 C 0.0673(16) 0.7622(14) 0.4217(9) 0.146(7) Uiso 1 d . .
H65A H 0.0381(16) 0.6966(14) 0.4224(9) 0.175 Uiso 1 calc R .
H65B H 0.0370(16) 0.8089(14) 0.4505(9) 0.175 Uiso 1 calc R .
O12 O 0.6012(10) 0.6683(9) 0.1588(5) 0.135(4) Uiso 1 d . .
C66 C 0.4891(14) 0.6861(12) 0.1277(8) 0.128(6) Uiso 1 d . .
H66A H 0.4409(14) 0.6940(12) 0.1575(8) 0.154 Uiso 1 calc R .
H66B H 0.4907(14) 0.7460(12) 0.1106(8) 0.154 Uiso 1 calc R .
C67 C 0.4442(16) 0.6082(13) 0.0791(9) 0.149(7) Uiso 1 d . .
H67A H 0.4531(16) 0.6219(13) 0.0388(9) 0.179 Uiso 1 calc R .
H67B H 0.3630(16) 0.5934(13) 0.0757(9) 0.179 Uiso 1 calc R .
C68 C 0.5145(19) 0.5252(16) 0.0983(11) 0.178(8) Uiso 1 d . .
H68A H 0.4700(19) 0.4809(16) 0.1146(11) 0.213 Uiso 1 calc R .
H68B H 0.5366(19) 0.4886(16) 0.0621(11) 0.213 Uiso 1 calc R .
C69 C 0.6068(16) 0.5638(13) 0.1426(9) 0.145(7) Uiso 1 d . .
H69A H 0.6753(16) 0.5500(13) 0.1275(9) 0.174 Uiso 1 calc R .
H69B H 0.6120(16) 0.5347(13) 0.1801(9) 0.174 Uiso 1 calc R .
O13 O 0.3048(9) 0.2591(7) 0.6871(5) 0.115(3) Uiso 1 d . .
C70 C 0.4013(16) 0.3200(13) 0.6268(8) 0.141(6) Uiso 1 d . .
H70A H 0.4735(16) 0.3052(13) 0.6158(8) 0.169 Uiso 1 calc R .
H70B H 0.3898(16) 0.3884(13) 0.6246(8) 0.169 Uiso 1 calc R .
C71 C 0.4103(15) 0.3060(13) 0.6905(9) 0.141(6) Uiso 1 d . .
H71A H 0.4731(15) 0.2657(13) 0.7042(9) 0.169 Uiso 1 calc R .
H71B H 0.4225(15) 0.3683(13) 0.7196(9) 0.169 Uiso 1 calc R .
C72 C 0.3083(17) 0.2597(15) 0.5808(10) 0.163(8) Uiso 1 d . .
H72A H 0.2647(17) 0.2952(15) 0.5497(10) 0.196 Uiso 1 calc R .
H72B H 0.3339(17) 0.2005(15) 0.5597(10) 0.196 Uiso 1 calc R .
C73 C 0.2495(17) 0.2422(14) 0.6251(9) 0.156(7) Uiso 1 d . .
H73A H 0.1832(17) 0.2815(14) 0.6202(9) 0.188 Uiso 1 calc R .
H73B H 0.2199(17) 0.1740(14) 0.6138(9) 0.188 Uiso 1 calc R .
N1 N 0.2148(10) 0.1761(8) 0.7712(6) 0.109(4) Uiso 1 d . .
H1A H 0.2433(10) 0.2165(8) 0.7497(6) 0.131 Uiso 1 calc R .
H1B H 0.2752(10) 0.1558(8) 0.7979(6) 0.131 Uiso 1 calc R .
C74 C 0.1461(12) 0.2321(10) 0.8086(7) 0.112(5) Uiso 1 d . .
H74A H 0.1932(12) 0.2865(10) 0.8367(7) 0.167 Uiso 1 calc R .
H74B H 0.1173(12) 0.1907(10) 0.8330(7) 0.167 Uiso 1 calc R .
H74C H 0.0825(12) 0.2559(10) 0.7809(7) 0.167 Uiso 1 calc R .
C75 C 0.1566(11) 0.0942(10) 0.7277(6) 0.098(4) Uiso 1 d . .
H75A H 0.2086(11) 0.0626(10) 0.7051(6) 0.147 Uiso 1 calc R .
H75B H 0.0929(11) 0.1147(10) 0.6981(6) 0.147 Uiso 1 calc R .
H75C H 0.1282(11) 0.0491(10) 0.7500(6) 0.147 Uiso 1 calc R .

loop_
_atom_type_symbol
_atom_type_description
_atom_type_scat_dispersion_real
_atom_type_scat_dispersion_imag
_atom_type_scat_source
C C 0.0033 0.0016 'International Tables Vol C Tables 4.2.6.8 and 6.1.1.4'
H H 0.0000 0.0000 'International Tables Vol C Tables 4.2.6.8 and 6.1.1.4'
O O 0.0106 0.0060 'International Tables Vol C Tables 4.2.6.8 and 6.1.1.4'
N N 0.0061 0.0033 'International Tables Vol C Tables 4.2.6.8 and 6.1.1.4'
Zr Zr -2.9673 0.5597 'International Tables Vol C Tables 4.2.6.8 and 6.1.1.4'

loop_
_geom_angle_atom_site_label_1
_geom_angle_atom_site_label_2
_geom_angle_atom_site_label_3
_geom_angle
_geom_angle_site_symmetry_1
_geom_angle_site_symmetry_3
_geom_angle_publ_flag
O1 Zr1 O3 98.8(2) . . ?
O1 Zr1 O2 98.2(3) . . ?
O3 Zr1 O2 97.9(2) . . ?
O1 Zr1 O5 159.0(2) . . ?
O3 Zr1 O5 100.2(2) . . ?
O2 Zr1 O5 88.0(2) . . ?
O1 Zr1 O6 86.9(2) . . ?
O3 Zr1 O6 160.2(2) . . ?
O2 Zr1 O6 100.0(2) . . ?
O5 Zr1 O6 72.2(2) . . ?
O1 Zr1 O4 100.2(2) . . ?
O3 Zr1 O4 87.9(2) . . ?
O2 Zr1 O4 159.6(2) . . ?
O5 Zr1 O4 71.7(2) . . ?
O6 Zr1 O4 72.4(2) . . ?
O1 Zr1 Zr2 118.5(2) . . ?
O3 Zr1 Zr2 119.7(2) . . ?
O2 Zr1 Zr2 119.2(2) . . ?
O5 Zr1 Zr2 42.74(14) . . ?
O6 Zr1 Zr2 42.85(14) . . ?
O4 Zr1 Zr2 42.85(14) . . ?
O9 Zr2 O7 97.1(2) . . ?
O9 Zr2 O8 98.3(2) . . ?
O7 Zr2 O8 98.1(2) . . ?
O9 Zr2 O5 89.4(2) . . ?
O7 Zr2 O5 98.3(2) . . ?
O8 Zr2 O5 160.8(2) . . ?
O9 Zr2 O4 160.6(2) . . ?
O7 Zr2 O4 90.9(2) . . ?
O8 Zr2 O4 98.1(2) . . ?
O5 Zr2 O4 71.9(2) . . ?
O9 Zr2 O6 97.2(2) . . ?
O7 Zr2 O6 162.9(2) . . ?
O8 Zr2 O6 89.1(2) . . ?
O5 Zr2 O6 72.4(2) . . ?
O4 Zr2 O6 72.6(2) . . ?
O9 Zr2 Zr1 118.7(2) . . ?
O7 Zr2 Zr1 120.8(2) . . ?
O8 Zr2 Zr1 119.0(2) . . ?
O5 Zr2 Zr1 42.88(14) . . ?
O4 Zr2 Zr1 42.99(14) . . ?
O6 Zr2 Zr1 42.96(14) . . ?
C1 O1 Zr1 171.0(7) . . ?
C9 O2 Zr1 171.5(6) . . ?
C50 O9 Zr2 173.8(5) . . ?
C17 O3 Zr1 171.7(6) . . ?
C34 O7 Zr2 176.3(5) . . ?
C42 O8 Zr2 172.5(5) . . ?
C25 O4 Zr2 123.9(5) . . ?
C25 O4 Zr1 127.0(5) . . ?
Zr2 O4 Zr1 94.2(2) . . ?
C31 O6 Zr2 122.6(5) . . ?
C31 O6 Zr1 127.8(5) . . ?
Zr2 O6 Zr1 94.2(2) . . ?
C28 O5 Zr2 122.4(5) . . ?
C28 O5 Zr1 127.9(5) . . ?
Zr2 O5 Zr1 94.4(2) . . ?
O1 C1 C2 118.2(10) . . ?
O1 C1 C6 119.3(10) . . ?
C2 C1 C6 122.5(10) . . ?
C1 C2 C3 117.8(12) . . ?
C1 C2 C7 121.4(10) . . ?
C3 C2 C7 120.8(12) . . ?
C4 C3 C2 121.4(12) . . ?
C5 C4 C3 118.7(12) . . ?
C6 C5 C4 122.4(13) . . ?
C5 C6 C1 117.1(12) . . ?
C5 C6 C8 122.6(12) . . ?
C1 C6 C8 120.3(10) . . ?
O2 C9 C14 120.2(8) . . ?
O2 C9 C10 118.9(9) . . ?
C14 C9 C10 120.9(9) . . ?
C11 C10 C9 118.7(10) . . ?
C11 C10 C15 121.3(10) . . ?
C9 C10 C15 120.0(9) . . ?
C10 C11 C12 121.3(10) . . ?
C13 C12 C11 119.3(10) . . ?
C12 C13 C14 121.6(10) . . ?
C13 C14 C9 118.2(9) . . ?
C13 C14 C16 121.6(9) . . ?
C9 C14 C16 120.2(9) . . ?
O3 C17 C18 119.9(9) . . ?
O3 C17 C22 118.7(9) . . ?
C18 C17 C22 121.3(9) . . ?
C19 C18 C17 118.4(9) . . ?
C19 C18 C23 121.8(10) . . ?
C17 C18 C23 119.7(8) . . ?
C18 C19 C20 121.6(10) . . ?
C21 C20 C19 119.8(10) . . ?
C20 C21 C22 120.9(10) . . ?
C21 C22 C17 117.8(10) . . ?
C21 C22 C24 121.8(9) . . ?
C17 C22 C24 120.4(9) . . ?
O4 C25 C26 112.1(8) . . ?
C27 C26 C25 129.8(12) . . ?
O5 C28 C29 112.2(11) . . ?
O5 C28 C29B 112.4(11) . . ?
C30 C29 C28 144.6(24) . . ?
C30B C29B C28 146.6(31) . . ?
O6 C31 C32 113.3(7) . . ?
C33 C32 C31 125.8(10) . . ?
O7 C34 C35 118.6(8) . . ?
O7 C34 C39 121.0(8) . . ?
C35 C34 C39 120.3(8) . . ?
C36 C35 C34 118.5(9) . . ?
C36 C35 C40 121.6(9) . . ?
C34 C35 C40 119.9(8) . . ?
C35 C36 C37 120.8(9) . . ?
C38 C37 C36 119.4(9) . . ?
C39 C38 C37 122.0(9) . . ?
C38 C39 C34 118.8(9) . . ?
C38 C39 C41 123.5(9) . . ?
C34 C39 C41 117.6(8) . . ?
O8 C42 C43 119.1(8) . . ?
O8 C42 C47 118.8(8) . . ?
C43 C42 C47 122.1(8) . . ?
C42 C43 C44 117.4(10) . . ?
C42 C43 C48 120.8(9) . . ?
C44 C43 C48 121.8(10) . . ?
C45 C44 C43 121.5(10) . . ?
C44 C45 C46 119.6(10) . . ?
C45 C46 C47 121.6(10) . . ?
C46 C47 C42 117.8(10) . . ?
C46 C47 C49 123.5(10) . . ?
C42 C47 C49 118.7(8) . . ?
O9 C50 C55 119.0(9) . . ?
O9 C50 C51 118.9(8) . . ?
C55 C50 C51 122.1(9) . . ?
C52 C51 C50 117.2(10) . . ?
C52 C51 C56 123.2(10) . . ?
C50 C51 C56 119.7(8) . . ?
C53 C52 C51 121.6(11) . . ?
C52 C53 C54 121.4(11) . . ?
C53 C54 C55 120.2(10) . . ?
C50 C55 C54 117.5(10) . . ?
C50 C55 C57 120.8(9) . . ?
C54 C55 C57 121.7(10) . . ?
C58 O10 C61 106.2(11) . . ?
O10 C58 C59 109.7(13) . . ?
C58 C59 C60 106.4(13) . . ?
C61 C60 C59 105.0(11) . . ?
O10 C61 C60 107.0(11) . . ?
C65 O11 C62 104.0(11) . . ?
O11 C62 C63 110.8(13) . . ?
C64 C63 C62 105.9(18) . . ?
C63 C64 C65 102.3(19) . . ?
O11 C65 C64 104.0(15) . . ?
C66 O12 C69 104.8(13) . . ?
C67 C66 O12 109.2(15) . . ?
C66 C67 C68 103.6(17) . . ?
C69 C68 C67 107.4(19) . . ?
C68 C69 O12 110.3(17) . . ?
C73 O13 C71 105.1(14) . . ?
C71 C70 C72 113.3(17) . . ?
O13 C71 C70 103.6(15) . . ?
C73 C72 C70 94.6(17) . . ?
O13 C73 C72 119.6(18) . . ?
C75 N1 C74 115.7(11) . . ?

loop_
_geom_bond_atom_site_label_1
_geom_bond_atom_site_label_2
_geom_bond_distance
_geom_bond_site_symmetry_2
_geom_bond_publ_flag
Zr1 O1 1.969(6) . ?
Zr1 O3 1.971(6) . ?
Zr1 O2 1.977(6) . ?
Zr1 O5 2.194(5) . ?
Zr1 O6 2.197(5) . ?
Zr1 O4 2.198(5) . ?
Zr1 Zr2 3.2150(14) . ?
Zr2 O9 1.965(6) . ?
Zr2 O7 1.976(6) . ?
Zr2 O8 1.984(6) . ?
Zr2 O5 2.188(5) . ?
Zr2 O4 2.192(5) . ?
Zr2 O6 2.192(5) . ?
O1 C1 1.371(11) . ?
O2 C9 1.356(10) . ?
O9 C50 1.360(10) . ?
O3 C17 1.352(10) . ?
O7 C34 1.349(10) . ?
O8 C42 1.355(10) . ?
O4 C25 1.436(9) . ?
O6 C31 1.438(9) . ?
O5 C28 1.440(10) . ?
C1 C2 1.372(15) . ?
C1 C6 1.395(14) . ?
C2 C3 1.384(15) . ?
C2 C7 1.502(15) . ?
C3 C4 1.38(2) . ?
C4 C5 1.37(2) . ?
C5 C6 1.37(2) . ?
C6 C8 1.50(2) . ?
C9 C14 1.392(13) . ?
C9 C10 1.412(13) . ?
C10 C11 1.359(14) . ?
C10 C15 1.511(14) . ?
C11 C12 1.395(15) . ?
C12 C13 1.371(14) . ?
C13 C14 1.385(13) . ?
C14 C16 1.502(13) . ?
C17 C18 1.397(13) . ?
C17 C22 1.410(13) . ?
C18 C19 1.374(13) . ?
C18 C23 1.496(13) . ?
C19 C20 1.383(15) . ?
C20 C21 1.380(15) . ?
C21 C22 1.398(13) . ?
C22 C24 1.482(13) . ?
C25 C26 1.473(14) . ?
C26 C27 1.235(14) . ?
C28 C29 1.48(2) . ?
C28 C29B 1.51(3) . ?
C29 C30 1.09(2) . ?
C29B C30B 1.08(4) . ?
C31 C32 1.465(12) . ?
C32 C33 1.307(13) . ?
C34 C35 1.403(12) . ?
C34 C39 1.410(12) . ?
C35 C36 1.381(13) . ?
C35 C40 1.512(13) . ?
C36 C37 1.386(14) . ?
C37 C38 1.376(14) . ?
C38 C39 1.352(13) . ?
C39 C41 1.500(13) . ?
C42 C43 1.382(13) . ?
C42 C47 1.404(13) . ?
C43 C44 1.406(14) . ?
C43 C48 1.495(14) . ?
C44 C45 1.363(15) . ?
C45 C46 1.380(15) . ?
C46 C47 1.377(13) . ?
C47 C49 1.496(13) . ?
C50 C55 1.381(13) . ?
C50 C51 1.414(13) . ?
C51 C52 1.369(13) . ?
C51 C56 1.494(14) . ?
C52 C53 1.35(2) . ?
C53 C54 1.36(2) . ?
C54 C55 1.401(14) . ?
C55 C57 1.490(14) . ?
O10 C58 1.41(2) . ?
O10 C61 1.455(14) . ?
C58 C59 1.45(2) . ?
C59 C60 1.48(2) . ?
C60 C61 1.46(2) . ?
O11 C65 1.39(2) . ?
O11 C62 1.419(14) . ?
C62 C63 1.46(2) . ?
C63 C64 1.31(2) . ?
C64 C65 1.60(2) . ?
O12 C66 1.43(2) . ?
O12 C69 1.47(2) . ?
C66 C67 1.41(2) . ?
C67 C68 1.54(2) . ?
C68 C69 1.34(2) . ?
O13 C73 1.37(2) . ?
O13 C71 1.41(2) . ?
C70 C71 1.46(2) . ?
C70 C72 1.47(2) . ?
C72 C73 1.41(2) . ?
N1 C75 1.43(2) . ?
N1 C74 1.48(2) . ?
